data_7105675
loop_
_publ_author_name
'Crisobal Melero'
'Luis Martinez-Prieto'
'Pilar Palma'
'Diego del Rio'
'Eleuterio Alvarez'
'Juan Campora'

_publ_section_title
;
 Selective Reduction of a Pd Pincer PCP Complex to Well-Defined Pd(0)
 Species
;
_journal_name_full Chem.Commun.
_journal_page_first 8851
_journal_paper_doi 10.1039/c0cc02972f
_journal_volume 46
_journal_year 2010
_chemical_formula_moiety 'C20 H36 P2 Pd'
_chemical_formula_sum 'C20 H36 P2 Pd'
_chemical_formula_weight 444.83
_chemical_name_systematic
;
?
;
_space_group_IT_number 14
_symmetry_cell_setting monoclinic
_symmetry_space_group_name_Hall '-P 2ybc'
_symmetry_space_group_name_H-M 'P 1 21/c 1'
_atom_sites_solution_hydrogens geom
_atom_sites_solution_primary direct
_atom_sites_solution_secondary difmap
_audit_creation_method SHELXL-97
_cell_angle_alpha 90.00
_cell_angle_beta 99.864(8)
_cell_angle_gamma 90.00
_cell_formula_units_Z 4
_cell_length_a 12.984(4)
_cell_length_b 11.268(3)
_cell_length_c 15.661(5)
_cell_measurement_reflns_used 3354
_cell_measurement_temperature 298(2)
_cell_measurement_theta_max 20.54
_cell_measurement_theta_min 2.37
_cell_volume 2257.4(12)
_computing_cell_refinement 'Bruker (2006). APEX 2. Version 2.1.'
_computing_data_collection 'Bruker (2006). APEX 2. Version 2.1.'
_computing_data_reduction 'Bruker (2006). APEX 2. Version 2.1.'
_computing_molecular_graphics 'XP, SHELXTL v. 6.14 (Bruker, 2003)'
_computing_publication_material 'XCIF, SHELXTL v. 6.14 (Bruker, 2003)'
_computing_structure_refinement 'XL, SHELXTL v. 6.14 (Bruker, 2003)'
_computing_structure_solution 'Bruker (2006). APEX 2. Version 2.1.'
_diffrn_ambient_temperature 298(2)
_diffrn_detector_area_resol_mean 8.26
_diffrn_measured_fraction_theta_full 0.984
_diffrn_measured_fraction_theta_max 0.984
_diffrn_measurement_device_type
;
Bruker-Nonius X8kappa APEX II CCD area detector'
;
_diffrn_measurement_method 'phi and omega scans with narrow frames'
_diffrn_radiation_monochromator graphite
_diffrn_radiation_source 'fine-focus sealed tube'
_diffrn_radiation_type MoK\a
_diffrn_radiation_wavelength 0.71073
_diffrn_reflns_av_R_equivalents 0.0567
_diffrn_reflns_av_sigmaI/netI 0.0443
_diffrn_reflns_limit_h_max 16
_diffrn_reflns_limit_h_min -16
_diffrn_reflns_limit_k_max 14
_diffrn_reflns_limit_k_min -13
_diffrn_reflns_limit_l_max 19
_diffrn_reflns_limit_l_min -17
_diffrn_reflns_number 31164
_diffrn_reflns_theta_full 27.62
_diffrn_reflns_theta_max 27.62
_diffrn_reflns_theta_min 1.59
_diffrn_standards_decay_% 0
_exptl_absorpt_coefficient_mu 0.963
_exptl_absorpt_correction_T_max 0.8770
_exptl_absorpt_correction_T_min 0.8234
_exptl_absorpt_correction_type multi-scan
_exptl_absorpt_process_details
;
SADABS, Bruker (2006). APEX 2. Version 2.1. Bruker Analytical
X-ray Solutions, Madison, Wisconsin, USA.
;
_exptl_crystal_colour yellow
_exptl_crystal_density_diffrn 1.309
_exptl_crystal_density_method 'not measured'
_exptl_crystal_description prism
_exptl_crystal_F_000 928
_exptl_crystal_size_max 0.21
_exptl_crystal_size_mid 0.21
_exptl_crystal_size_min 0.14
_refine_diff_density_max 1.288
_refine_diff_density_min -1.057
_refine_diff_density_rms 0.270
_refine_ls_extinction_method none
_refine_ls_goodness_of_fit_ref 1.090
_refine_ls_hydrogen_treatment constr
_refine_ls_matrix_type full
_refine_ls_number_parameters 211
_refine_ls_number_reflns 5154
_refine_ls_number_restraints 0
_refine_ls_restrained_S_all 1.066
_refine_ls_R_factor_all 0.0983
_refine_ls_R_factor_gt 0.0639
_refine_ls_shift/su_max 0.000
_refine_ls_shift/su_mean 0.000
_refine_ls_structure_factor_coef Fsqd
_refine_ls_weighting_details 'calc w=1/[\s^2^(Fo^2^)+(0.0800P)^2^+0.0000P] where P=(Fo^2^+2Fc^2^)/3'
_refine_ls_weighting_scheme calc
_refine_ls_wR_factor_gt 0.1618
_refine_ls_wR_factor_ref 0.2374
_reflns_number_gt 2713
_reflns_number_total 5154
_reflns_threshold_expression >2sigma(I)
_cod_data_source_file C0CC02972F.TXT
_cod_data_source_block 1'
_cod_depositor_comments
;
The following automatic conversions were performed:
'_symmetry_cell_setting' value 'Monoclinic' changed to 'monoclinic'
according to '/home/saulius/struct/CIF-dictionaries/cif_core.dic'
dictionary named 'cif_core.dic' version 2.4.1 from 2010-06-29.

Automatic conversion script
Id: cif_fix_enum 1527 2010-12-29 10:47:43Z saulius 
;
_cod_original_cell_volume 2257.3(13)
_cod_original_sg_symbol_H-M P2(1)/c
_cod_database_code 7105675

loop_
_symmetry_equiv_pos_as_xyz
'x, y, z'
'-x, y+1/2, -z+1/2'
'-x, -y, -z'
'x, -y-1/2, z-1/2'

loop_
_atom_site_label
_atom_site_type_symbol
_atom_site_fract_x
_atom_site_fract_y
_atom_site_fract_z
_atom_site_U_iso_or_equiv
_atom_site_adp_type
_atom_site_occupancy
_atom_site_symmetry_multiplicity
_atom_site_calc_flag
_atom_site_refinement_flags
_atom_site_disorder_assembly
_atom_site_disorder_group
Pd1 Pd 1.0000 1.0000 1.0000 0.0681(7) Uani 1 2 d SU . .
Pd2 Pd 0.5000 1.0000 0.5000 0.0710(7) Uani 1 2 d SU . .
P1 P 1.0376(3) 0.8503(3) 0.9143(2) 0.0518(9) Uani 1 1 d U . .
P2 P 0.6121(3) 0.8474(3) 0.4993(3) 0.0633(10) Uani 1 1 d U . .
C1 C 0.8330(9) 0.8361(11) 0.6989(8) 0.052(3) Uani 1 1 d U . .
H1 H 0.8669 0.7735 0.6768 0.062 Uiso 1 1 d R . .
C2 C 0.8513(11) 0.8551(10) 0.7884(8) 0.055(3) Uani 1 1 d U . .
C3 C 0.7978(12) 0.9482(11) 0.8197(9) 0.060(3) Uani 1 1 d U . .
H3 H 0.8084 0.9634 0.8790 0.072 Uiso 1 1 d R . .
C4 C 0.7303(12) 1.0174(13) 0.7651(10) 0.064(3) Uani 1 1 d U . .
H4 H 0.6937 1.0778 0.7872 0.077 Uiso 1 1 d R . .
C5 C 0.7160(15) 0.9977(10) 0.6757(11) 0.066(4) Uani 1 1 d U . .
H5 H 0.6716 1.0468 0.6384 0.079 Uiso 1 1 d R . .
C6 C 0.7672(10) 0.9059(11) 0.6427(8) 0.052(2) Uani 1 1 d U . .
C7 C 0.9246(11) 0.7769(11) 0.8484(8) 0.061(3) Uani 1 1 d U . .
H7A H 0.9504 0.7156 0.8141 0.073 Uiso 1 1 d R . .
H7B H 0.8848 0.7378 0.8874 0.073 Uiso 1 1 d R . .
C8 C 1.1079(11) 0.7208(12) 0.9688(9) 0.063(3) Uani 1 1 d U . .
H8 H 1.1179 0.6628 0.9243 0.076 Uiso 1 1 d R . .
C9 C 1.0415(16) 0.6627(16) 1.0294(14) 0.099(6) Uani 1 1 d U . .
H9A H 1.0773 0.5943 1.0564 0.149 Uiso 1 1 d R . .
H9B H 0.9754 0.6389 0.9965 0.149 Uiso 1 1 d R . .
H9C H 1.0301 0.7185 1.0731 0.149 Uiso 1 1 d R . .
C10 C 1.2119(13) 0.7528(15) 1.0181(12) 0.095(5) Uani 1 1 d U . .
H10A H 1.2042 0.8149 1.0585 0.143 Uiso 1 1 d R . .
H10B H 1.2559 0.7799 0.9787 0.143 Uiso 1 1 d R . .
H10C H 1.2429 0.6846 1.0490 0.143 Uiso 1 1 d R . .
C11 C 1.1221(13) 0.8932(13) 0.8371(11) 0.074(4) Uani 1 1 d U . .
H11 H 1.1883 0.9177 0.8727 0.089 Uiso 1 1 d R . .
C12 C 1.1517(19) 0.7973(17) 0.7759(13) 0.117(7) Uani 1 1 d U . .
H12A H 1.0892 0.7632 0.7434 0.176 Uiso 1 1 d R . .
H12B H 1.1918 0.7365 0.8092 0.176 Uiso 1 1 d R . .
H12C H 1.1924 0.8322 0.7367 0.176 Uiso 1 1 d R . .
C13 C 1.0808(18) 1.0017(12) 0.7879(14) 0.094(6) Uani 1 1 d U . .
H13A H 1.1355 1.0378 0.7628 0.142 Uiso 1 1 d R . .
H13B H 1.0562 1.0568 0.8266 0.142 Uiso 1 1 d R . .
H13C H 1.0242 0.9800 0.7428 0.142 Uiso 1 1 d R . .
C14 C 0.7506(10) 0.8826(14) 0.5461(9) 0.062(3) Uani 1 1 d U . .
H14A H 0.7946 0.8168 0.5350 0.074 Uiso 1 1 d R . .
H14B H 0.7723 0.9520 0.5171 0.074 Uiso 1 1 d R . .
C15 C 0.5908(16) 0.7139(14) 0.5664(17) 0.106(6) Uani 1 1 d U . .
H15 H 0.6238 0.7387 0.6247 0.127 Uiso 1 1 d R . .
C16 C 0.491(2) 0.693(2) 0.577(2) 0.175(13) Uani 1 1 d U . .
H16A H 0.4859 0.6154 0.6006 0.263 Uiso 1 1 d R . .
H16B H 0.4456 0.6989 0.5219 0.263 Uiso 1 1 d R . .
H16C H 0.4708 0.7513 0.6159 0.263 Uiso 1 1 d R . .
C17 C 0.6601(16) 0.6079(15) 0.5489(15) 0.105(6) Uani 1 1 d U . .
H17A H 0.6460 0.5411 0.5833 0.157 Uiso 1 1 d R . .
H17B H 0.7324 0.6296 0.5642 0.157 Uiso 1 1 d R . .
H17C H 0.6449 0.5871 0.4886 0.157 Uiso 1 1 d R . .
C18 C 0.6280(13) 0.7972(15) 0.3910(11) 0.081(4) Uani 1 1 d U . .
H18 H 0.6832 0.7370 0.3981 0.098 Uiso 1 1 d R . .
C19 C 0.5283(16) 0.740(2) 0.3421(14) 0.124(7) Uani 1 1 d U . .
H19A H 0.4740 0.7987 0.3308 0.187 Uiso 1 1 d R . .
H19B H 0.5066 0.6774 0.3766 0.187 Uiso 1 1 d R . .
H19C H 0.5415 0.7081 0.2882 0.187 Uiso 1 1 d R . .
C20 C 0.6618(16) 0.897(2) 0.3380(11) 0.102(5) Uani 1 1 d U . .
H20A H 0.6619 0.8703 0.2798 0.153 Uiso 1 1 d R . .
H20B H 0.7308 0.9226 0.3634 0.153 Uiso 1 1 d R . .
H20C H 0.6140 0.9625 0.3370 0.153 Uiso 1 1 d R . .

loop_
_atom_site_aniso_label
_atom_site_aniso_U_11
_atom_site_aniso_U_22
_atom_site_aniso_U_33
_atom_site_aniso_U_23
_atom_site_aniso_U_13
_atom_site_aniso_U_12
Pd1 0.0796(12) 0.0575(11) 0.0625(10) -0.0230(7) -0.0014(8) 0.0146(7)
Pd2 0.0534(10) 0.0658(12) 0.0883(13) -0.0154(8) -0.0031(8) 0.0203(7)
P1 0.062(2) 0.0388(16) 0.0515(17) -0.0091(13) 0.0026(14) 0.0046(14)
P2 0.0494(18) 0.059(2) 0.079(2) -0.0067(17) 0.0030(16) 0.0148(16)
C1 0.047(6) 0.047(6) 0.061(5) -0.004(5) 0.006(5) -0.001(5)
C2 0.062(7) 0.040(6) 0.060(6) 0.007(5) 0.003(5) 0.002(5)
C3 0.075(8) 0.043(6) 0.062(7) -0.007(5) 0.006(6) 0.000(5)
C4 0.057(8) 0.055(8) 0.080(7) -0.006(6) 0.013(7) 0.009(6)
C5 0.073(9) 0.047(8) 0.076(7) 0.002(5) 0.006(7) 0.015(6)
C6 0.049(6) 0.048(6) 0.060(5) 0.006(5) 0.012(4) 0.000(5)
C7 0.073(7) 0.045(6) 0.057(6) -0.004(5) -0.010(5) 0.001(5)
C8 0.074(8) 0.053(7) 0.059(7) -0.002(5) 0.003(5) 0.010(6)
C9 0.101(11) 0.089(12) 0.111(13) 0.045(10) 0.025(10) 0.022(10)
C10 0.075(8) 0.082(12) 0.116(13) 0.017(10) -0.019(8) 0.022(7)
C11 0.082(9) 0.057(8) 0.089(9) 0.005(6) 0.031(7) 0.005(7)
C12 0.18(2) 0.089(11) 0.107(14) 0.006(10) 0.085(14) 0.023(13)
C13 0.109(15) 0.059(9) 0.119(14) 0.026(8) 0.031(12) -0.001(8)
C14 0.047(5) 0.074(9) 0.064(6) 0.003(6) 0.009(5) 0.012(5)
C15 0.108(12) 0.054(7) 0.169(14) 0.006(8) 0.063(13) 0.005(7)
C16 0.120(15) 0.139(19) 0.29(4) 0.08(2) 0.11(2) 0.037(14)
C17 0.103(13) 0.057(8) 0.160(18) 0.012(10) 0.041(13) 0.013(9)
C18 0.073(9) 0.074(9) 0.090(7) -0.026(6) -0.006(7) 0.019(7)
C19 0.099(13) 0.122(16) 0.137(15) -0.059(13) -0.023(12) 0.007(10)
C20 0.110(14) 0.125(14) 0.073(9) -0.016(9) 0.022(9) 0.014(10)

loop_
_atom_type_symbol
_atom_type_description
_atom_type_scat_dispersion_real
_atom_type_scat_dispersion_imag
_atom_type_scat_source
C C 0.0033 0.0016 'International Tables Vol C Tables 4.2.6.8 and 6.1.1.4'
H H 0.0000 0.0000 'International Tables Vol C Tables 4.2.6.8 and 6.1.1.4'
P P 0.1023 0.0942 'International Tables Vol C Tables 4.2.6.8 and 6.1.1.4'
Pd Pd -0.9988 1.0072 'International Tables Vol C Tables 4.2.6.8 and 6.1.1.4'

loop_
_geom_angle_atom_site_label_1
_geom_angle_atom_site_label_2
_geom_angle_atom_site_label_3
_geom_angle
_geom_angle_site_symmetry_1
_geom_angle_site_symmetry_3
_geom_angle_publ_flag
P1 Pd1 P1 179.998(1) . 3_777 ?
P2 Pd2 P2 179.998(1) 3_676 . ?
C11 P1 C7 105.1(8) . . ?
C11 P1 C8 102.1(7) . . ?
C7 P1 C8 100.8(6) . . ?
C11 P1 Pd1 114.2(5) . . ?
C7 P1 Pd1 115.8(5) . . ?
C8 P1 Pd1 117.0(5) . . ?
C18 P2 C14 100.1(7) . . ?
C18 P2 C15 108.7(9) . . ?
C14 P2 C15 100.0(9) . . ?
C18 P2 Pd2 114.5(5) . . ?
C14 P2 Pd2 114.5(5) . . ?
C15 P2 Pd2 116.8(6) . . ?
C6 C1 C2 122.6(12) . . ?
C6 C1 H1 118.7 . . ?
C2 C1 H1 118.7 . . ?
C3 C2 C1 117.3(12) . . ?
C3 C2 C7 121.5(12) . . ?
C1 C2 C7 121.3(12) . . ?
C4 C3 C2 121.1(14) . . ?
C4 C3 H3 119.4 . . ?
C2 C3 H3 119.5 . . ?
C3 C4 C5 120.0(14) . . ?
C3 C4 H4 120.0 . . ?
C5 C4 H4 120.0 . . ?
C6 C5 C4 120.4(14) . . ?
C6 C5 H5 119.9 . . ?
C4 C5 H5 119.8 . . ?
C1 C6 C5 118.6(13) . . ?
C1 C6 C14 120.7(11) . . ?
C5 C6 C14 120.7(13) . . ?
C2 C7 P1 116.5(9) . . ?
C2 C7 H7A 108.2 . . ?
P1 C7 H7A 108.2 . . ?
C2 C7 H7B 108.2 . . ?
P1 C7 H7B 108.2 . . ?
H7A C7 H7B 107.3 . . ?
C10 C8 C9 109.9(14) . . ?
C10 C8 P1 112.4(10) . . ?
C9 C8 P1 109.7(11) . . ?
C10 C8 H8 108.2 . . ?
C9 C8 H8 108.2 . . ?
P1 C8 H8 108.2 . . ?
C8 C9 H9A 109.5 . . ?
C8 C9 H9B 109.4 . . ?
H9A C9 H9B 109.5 . . ?
C8 C9 H9C 109.5 . . ?
H9A C9 H9C 109.5 . . ?
H9B C9 H9C 109.5 . . ?
C8 C10 H10A 109.5 . . ?
C8 C10 H10B 109.5 . . ?
H10A C10 H10B 109.5 . . ?
C8 C10 H10C 109.5 . . ?
H10A C10 H10C 109.5 . . ?
H10B C10 H10C 109.5 . . ?
C13 C11 C12 111.1(15) . . ?
C13 C11 P1 110.7(13) . . ?
C12 C11 P1 117.9(12) . . ?
C13 C11 H11 105.4 . . ?
C12 C11 H11 105.4 . . ?
P1 C11 H11 105.3 . . ?
C11 C12 H12A 109.5 . . ?
C11 C12 H12B 109.4 . . ?
H12A C12 H12B 109.5 . . ?
C11 C12 H12C 109.5 . . ?
H12A C12 H12C 109.5 . . ?
H12B C12 H12C 109.5 . . ?
C11 C13 H13A 109.4 . . ?
C11 C13 H13B 109.5 . . ?
H13A C13 H13B 109.5 . . ?
C11 C13 H13C 109.5 . . ?
H13A C13 H13C 109.5 . . ?
H13B C13 H13C 109.5 . . ?
C6 C14 P2 113.1(9) . . ?
C6 C14 H14A 108.9 . . ?
P2 C14 H14A 108.9 . . ?
C6 C14 H14B 109.0 . . ?
P2 C14 H14B 109.0 . . ?
H14A C14 H14B 107.8 . . ?
C16 C15 C17 119.1(18) . . ?
C16 C15 P2 116.1(17) . . ?
C17 C15 P2 111.9(13) . . ?
C16 C15 H15 102.1 . . ?
C17 C15 H15 102.2 . . ?
P2 C15 H15 102.1 . . ?
C15 C16 H16A 109.5 . . ?
C15 C16 H16B 109.5 . . ?
H16A C16 H16B 109.5 . . ?
C15 C16 H16C 109.4 . . ?
H16A C16 H16C 109.5 . . ?
H16B C16 H16C 109.5 . . ?
C15 C17 H17A 109.4 . . ?
C15 C17 H17B 109.4 . . ?
H17A C17 H17B 109.5 . . ?
C15 C17 H17C 109.6 . . ?
H17A C17 H17C 109.5 . . ?
H17B C17 H17C 109.5 . . ?
C20 C18 C19 109.8(16) . . ?
C20 C18 P2 111.6(12) . . ?
C19 C18 P2 111.9(14) . . ?
C20 C18 H18 107.7 . . ?
C19 C18 H18 107.8 . . ?
P2 C18 H18 107.7 . . ?
C18 C19 H19A 109.5 . . ?
C18 C19 H19B 109.3 . . ?
H19A C19 H19B 109.5 . . ?
C18 C19 H19C 109.6 . . ?
H19A C19 H19C 109.5 . . ?
H19B C19 H19C 109.5 . . ?
C18 C20 H20A 109.5 . . ?
C18 C20 H20B 109.5 . . ?
H20A C20 H20B 109.5 . . ?
C18 C20 H20C 109.4 . . ?
H20A C20 H20C 109.5 . . ?
H20B C20 H20C 109.5 . . ?

loop_
_geom_bond_atom_site_label_1
_geom_bond_atom_site_label_2
_geom_bond_distance
_geom_bond_site_symmetry_2
_geom_bond_publ_flag
Pd1 P1 2.261(3) . ?
Pd1 P1 2.261(3) 3_777 ?
Pd2 P2 2.254(3) 3_676 ?
Pd2 P2 2.254(3) . ?
P1 C11 1.830(16) . ?
P1 C7 1.840(13) . ?
P1 C8 1.851(13) . ?
P2 C18 1.832(17) . ?
P2 C14 1.866(13) . ?
P2 C15 1.882(18) . ?
C1 C6 1.366(17) . ?
C1 C2 1.398(17) . ?
C1 H1 0.9300 . ?
C2 C3 1.393(18) . ?
C2 C7 1.502(17) . ?
C3 C4 1.36(2) . ?
C3 H3 0.9300 . ?
C4 C5 1.40(2) . ?
C4 H4 0.9300 . ?
C5 C6 1.377(19) . ?
C5 H5 0.9300 . ?
C6 C14 1.513(18) . ?
C7 H7A 0.9700 . ?
C7 H7B 0.9700 . ?
C8 C10 1.48(2) . ?
C8 C9 1.53(2) . ?
C8 H8 0.9800 . ?
C9 H9A 0.9600 . ?
C9 H9B 0.9600 . ?
C9 H9C 0.9600 . ?
C10 H10A 0.9600 . ?
C10 H10B 0.9600 . ?
C10 H10C 0.9600 . ?
C11 C13 1.49(2) . ?
C11 C12 1.54(2) . ?
C11 H11 0.9800 . ?
C12 H12A 0.9600 . ?
C12 H12B 0.9600 . ?
C12 H12C 0.9600 . ?
C13 H13A 0.9600 . ?
C13 H13B 0.9600 . ?
C13 H13C 0.9600 . ?
C14 H14A 0.9700 . ?
C14 H14B 0.9700 . ?
C15 C16 1.35(3) . ?
C15 C17 1.55(2) . ?
C15 H15 0.9800 . ?
C16 H16A 0.9600 . ?
C16 H16B 0.9600 . ?
C16 H16C 0.9600 . ?
C17 H17A 0.9600 . ?
C17 H17B 0.9600 . ?
C17 H17C 0.9600 . ?
C18 C20 1.51(3) . ?
C18 C19 1.53(2) . ?
C18 H18 0.9800 . ?
C19 H19A 0.9600 . ?
C19 H19B 0.9600 . ?
C19 H19C 0.9600 . ?
C20 H20A 0.9600 . ?
C20 H20B 0.9600 . ?
C20 H20C 0.9600 . ?

loop_
_geom_torsion_atom_site_label_1
_geom_torsion_atom_site_label_2
_geom_torsion_atom_site_label_3
_geom_torsion_atom_site_label_4
_geom_torsion
_geom_torsion_site_symmetry_1
_geom_torsion_site_symmetry_2
_geom_torsion_site_symmetry_3
_geom_torsion_site_symmetry_4
_geom_torsion_publ_flag
C6 C1 C2 C3 1(2) . . . . ?
C6 C1 C2 C7 -179.7(12) . . . . ?
C1 C2 C3 C4 0(2) . . . . ?
C7 C2 C3 C4 -178.9(13) . . . . ?
C2 C3 C4 C5 -2(2) . . . . ?
C3 C4 C5 C6 2(2) . . . . ?
C2 C1 C6 C5 -1(2) . . . . ?
C2 C1 C6 C14 179.4(12) . . . . ?
C4 C5 C6 C1 -1(2) . . . . ?
C4 C5 C6 C14 178.9(14) . . . . ?
C3 C2 C7 P1 -61.0(17) . . . . ?
C1 C2 C7 P1 119.9(12) . . . . ?
C11 P1 C7 C2 -69.9(12) . . . . ?
C8 P1 C7 C2 -175.7(11) . . . . ?
Pd1 P1 C7 C2 57.1(12) . . . . ?
C11 P1 C8 C10 64.0(13) . . . . ?
C7 P1 C8 C10 172.1(12) . . . . ?
Pd1 P1 C8 C10 -61.4(13) . . . . ?
C11 P1 C8 C9 -173.3(13) . . . . ?
C7 P1 C8 C9 -65.2(13) . . . . ?
Pd1 P1 C8 C9 61.3(13) . . . . ?
C7 P1 C11 C13 77.6(13) . . . . ?
C8 P1 C11 C13 -177.6(12) . . . . ?
Pd1 P1 C11 C13 -50.4(14) . . . . ?
C7 P1 C11 C12 -51.8(16) . . . . ?
C8 P1 C11 C12 53.0(16) . . . . ?
Pd1 P1 C11 C12 -179.8(13) . . . . ?
C1 C6 C14 P2 119.1(12) . . . . ?
C5 C6 C14 P2 -60.6(17) . . . . ?
C18 P2 C14 C6 -169.4(11) . . . . ?
C15 P2 C14 C6 -58.1(12) . . . . ?
Pd2 P2 C14 C6 67.6(11) . . . . ?
C18 P2 C15 C16 -102(2) . . . . ?
C14 P2 C15 C16 153(2) . . . . ?
Pd2 P2 C15 C16 29(3) . . . . ?
C18 P2 C15 C17 39.0(19) . . . . ?
C14 P2 C15 C17 -65.3(18) . . . . ?
Pd2 P2 C15 C17 170.5(13) . . . . ?
C14 P2 C18 C20 -66.9(13) . . . . ?
C15 P2 C18 C20 -171.2(13) . . . . ?
Pd2 P2 C18 C20 56.1(14) . . . . ?
C14 P2 C18 C19 169.5(13) . . . . ?
C15 P2 C18 C19 65.2(15) . . . . ?
Pd2 P2 C18 C19 -67.5(14) . . . . ?
